data_4082244
loop_
_publ_author_name
'Cai, Shuyi'
'Jin, Guo-Xin'

_publ_section_title
;
 Heteronuclear Tungsten and Cobalt Derivatives of the 16-Electron
 Half-Sandwich Complex Cp*Rh[E2C2(B10H10)] (E = S, Se)
;
_journal_issue 22
_journal_name_full Organometallics
_journal_page_first 5280
_journal_paper_doi 10.1021/om050598p
_journal_volume 24
_journal_year 2005
_chemical_formula_sum 'C26 H50 B20 O2 Rh2 Se4 W'
_chemical_formula_weight 1316.37
_chemical_name_systematic
; 
 ? 
;
_space_group_IT_number 14
_symmetry_cell_setting monoclinic
_symmetry_space_group_name_Hall '-P 2ybc'
_symmetry_space_group_name_H-M 'P 1 21/c 1'
_atom_sites_solution_hydrogens geom
_atom_sites_solution_primary direct
_atom_sites_solution_secondary difmap
_audit_creation_method SHELXL-97
_cell_angle_alpha 90.00
_cell_angle_beta 114.495(4)
_cell_angle_gamma 90.00
_cell_formula_units_Z 8
_cell_length_a 27.721(9)
_cell_length_b 13.841(5)
_cell_length_c 25.617(9)
_cell_measurement_reflns_used 860
_cell_measurement_temperature 298(2)
_cell_measurement_theta_max 22.184
_cell_measurement_theta_min 2.653
_cell_volume 8944(5)
_computing_cell_refinement 'Bruker SMART'
_computing_data_collection 'Bruker SMART'
_computing_data_reduction 'Bruker SHELXTL'
_computing_molecular_graphics 'Bruker SHELXTL'
_computing_publication_material 'Bruker SHELXTL'
_computing_structure_refinement 'SHELXL-97 (Sheldrick, 1997)'
_computing_structure_solution 'SHELXS-97 (Sheldrick, 1990)'
_diffrn_ambient_temperature 298(2)
_diffrn_measured_fraction_theta_full 0.954
_diffrn_measured_fraction_theta_max 0.954
_diffrn_measurement_device_type 'CCD area detector'
_diffrn_measurement_method 'phi and omega scans'
_diffrn_radiation_monochromator graphite
_diffrn_radiation_source 'fine-focus sealed tube'
_diffrn_radiation_type MoK\a
_diffrn_radiation_wavelength 0.71073
_diffrn_reflns_av_R_equivalents 0.0730
_diffrn_reflns_av_sigmaI/netI 0.1413
_diffrn_reflns_limit_h_max 31
_diffrn_reflns_limit_h_min -27
_diffrn_reflns_limit_k_max 16
_diffrn_reflns_limit_k_min -6
_diffrn_reflns_limit_l_max 30
_diffrn_reflns_limit_l_min -30
_diffrn_reflns_number 31288
_diffrn_reflns_theta_full 25.01
_diffrn_reflns_theta_max 25.01
_diffrn_reflns_theta_min 1.59
_exptl_absorpt_coefficient_mu 6.578
_exptl_absorpt_correction_T_max 0.7345
_exptl_absorpt_correction_T_min 0.3529
_exptl_absorpt_correction_type none
_exptl_absorpt_process_details sadabs
_exptl_crystal_density_diffrn 1.955
_exptl_crystal_density_method 'not measured'
_exptl_crystal_F_000 4976
_exptl_crystal_size_max 0.20
_exptl_crystal_size_mid 0.08
_exptl_crystal_size_min 0.05
_refine_diff_density_max 1.431
_refine_diff_density_min -0.867
_refine_diff_density_rms 0.138
_refine_ls_extinction_method none
_refine_ls_goodness_of_fit_ref 0.723
_refine_ls_hydrogen_treatment mixed
_refine_ls_matrix_type full
_refine_ls_number_parameters 1011
_refine_ls_number_reflns 15059
_refine_ls_number_restraints 0
_refine_ls_restrained_S_all 0.723
_refine_ls_R_factor_all 0.0993
_refine_ls_R_factor_gt 0.0382
_refine_ls_shift/su_max 0.005
_refine_ls_shift/su_mean 0.000
_refine_ls_structure_factor_coef Fsqd
_refine_ls_weighting_details 'calc w=1/[\s^2^(Fo^2^)+(0.0138P)^2^+0.0000P] where P=(Fo^2^+2Fc^2^)/3'
_refine_ls_weighting_scheme calc
_refine_ls_wR_factor_gt 0.0564
_refine_ls_wR_factor_ref 0.0664
_reflns_number_gt 7889
_reflns_number_total 15059
_reflns_threshold_expression >2sigma(I)
_cod_data_source_file om050598psup2.cif
_cod_data_source_block f31210a
_cod_original_sg_symbol_H-M P2(1)/n
_cod_database_code 4082244

loop_
_symmetry_equiv_pos_as_xyz
'x, y, z'
'-x, y+1/2, -z+1/2'
'-x, -y, -z'
'x, -y-1/2, z-1/2'

loop_
_atom_site_label
_atom_site_type_symbol
_atom_site_fract_x
_atom_site_fract_y
_atom_site_fract_z
_atom_site_U_iso_or_equiv
_atom_site_adp_type
_atom_site_occupancy
_atom_site_symmetry_multiplicity
_atom_site_calc_flag
_atom_site_refinement_flags
W1A W 0.042043(16) 0.29783(3) 0.196887(16) 0.03128(11) Uani 1 1 d .
Rh1A Rh -0.06415(3) 0.33192(5) 0.13080(3) 0.0318(2) Uani 1 1 d .
Rh2A Rh 0.13786(3) 0.26797(6) 0.19113(3) 0.0361(2) Uani 1 1 d .
Se1A Se -0.01649(4) 0.41730(7) 0.22454(4) 0.0331(3) Uani 1 1 d .
Se2A Se -0.03733(4) 0.18947(7) 0.19307(4) 0.0313(2) Uani 1 1 d .
Se3A Se 0.11869(4) 0.19121(7) 0.26934(4) 0.0364(3) Uani 1 1 d .
Se4A Se 0.12307(4) 0.41479(7) 0.23480(4) 0.0361(3) Uani 1 1 d .
O1A O 0.0311(3) 0.1356(6) 0.1077(3) 0.066(2) Uani 1 1 d .
O2A O 0.0270(3) 0.4395(5) 0.0963(3) 0.051(2) Uani 1 1 d .
B3A B -0.1064(4) 0.3135(8) 0.2432(4) 0.034(3) Uani 1 1 d .
H3A H -0.1340 0.3380 0.2004 0.041 Uiso 1 1 calc R
B4A B 0.0000(4) 0.2531(8) 0.3194(4) 0.033(3) Uani 1 1 d .
H4A H 0.0410 0.2380 0.3258 0.040 Uiso 1 1 calc R
B5A B -0.0173(4) 0.3575(8) 0.3485(4) 0.039(3) Uani 1 1 d .
H5A H 0.0127 0.4110 0.3737 0.047 Uiso 1 1 calc R
B6A B -0.0829(4) 0.3930(9) 0.3017(4) 0.037(3) Uani 1 1 d .
H6A H -0.0948 0.4695 0.2975 0.045 Uiso 1 1 calc R
B7A B -0.1094(4) 0.1935(9) 0.2673(4) 0.039(3) Uani 1 1 d .
H7A H -0.1385 0.1401 0.2404 0.046 Uiso 1 1 calc R
B8A B -0.0447(4) 0.1583(8) 0.3147(4) 0.035(3) Uani 1 1 d .
H8A H -0.0328 0.0820 0.3184 0.042 Uiso 1 1 calc R
B9A B -0.0209(4) 0.2411(9) 0.3743(4) 0.038(3) Uani 1 1 d .
H9A H 0.0069 0.2194 0.4177 0.045 Uiso 1 1 calc R
B10A B -0.0727(4) 0.3230(8) 0.3635(4) 0.038(3) Uani 1 1 d .
H10A H -0.0791 0.3528 0.4000 0.045 Uiso 1 1 calc R
B11A B -0.1266(5) 0.2981(9) 0.2977(5) 0.043(3) Uani 1 1 d .
H11A H -0.1678 0.3127 0.2910 0.052 Uiso 1 1 calc R
B12A B -0.0887(5) 0.2022(9) 0.3418(4) 0.043(3) Uani 1 1 d .
H12A H -0.1052 0.1536 0.3641 0.052 Uiso 1 1 calc R
B13A B 0.1257(5) 0.3646(8) 0.3534(4) 0.037(3) Uani 1 1 d .
H13A H 0.0822 0.3706 0.3353 0.044 Uiso 1 1 calc R
B14A B 0.1671(5) 0.4675(10) 0.3687(5) 0.056(4) Uani 1 1 d .
H14A H 0.1513 0.5415 0.3603 0.067 Uiso 1 1 calc R
B15A B 0.2232(5) 0.4356(9) 0.3580(5) 0.054(4) Uani 1 1 d .
H15A H 0.2436 0.4887 0.3423 0.065 Uiso 1 1 calc R
B16A B 0.2180(4) 0.3114(9) 0.3372(5) 0.047(3) Uani 1 1 d .
H16A H 0.2351 0.2830 0.3084 0.056 Uiso 1 1 calc R
B17A B 0.1592(5) 0.2726(9) 0.4014(5) 0.052(4) Uani 1 1 d .
H17A H 0.1377 0.2178 0.4145 0.063 Uiso 1 1 calc R
B18A B 0.1657(5) 0.3936(9) 0.4246(5) 0.061(4) Uani 1 1 d .
H18A H 0.1486 0.4192 0.4539 0.073 Uiso 1 1 calc R
B19A B 0.2256(5) 0.4388(10) 0.4291(5) 0.063(4) Uani 1 1 d .
H19A H 0.2479 0.4938 0.4609 0.076 Uiso 1 1 calc R
B20A B 0.2572(5) 0.3428(10) 0.4079(5) 0.061(4) Uani 1 1 d .
H20A H 0.3007 0.3361 0.4259 0.073 Uiso 1 1 calc R
B21A B 0.2159(5) 0.2406(9) 0.3919(5) 0.058(4) Uani 1 1 d .
H21A H 0.2312 0.1662 0.3993 0.070 Uiso 1 1 calc R
B22A B 0.2208(6) 0.3192(10) 0.4482(6) 0.074(5) Uani 1 1 d .
H22A H 0.2403 0.2963 0.4933 0.089 Uiso 1 1 calc R
C1A C -0.0408(4) 0.3436(6) 0.2756(4) 0.032(2) Uani 1 1 d .
C2A C -0.0551(3) 0.2318(7) 0.2572(3) 0.029(2) Uani 1 1 d .
C3A C 0.1631(4) 0.3879(6) 0.3176(4) 0.034(2) Uani 1 1 d .
C4A C 0.1596(4) 0.2781(6) 0.3352(4) 0.036(3) Uani 1 1 d .
C5A C 0.0414(4) 0.1940(8) 0.1423(4) 0.042(3) Uani 1 1 d .
C6A C 0.0266(4) 0.3873(8) 0.1310(4) 0.045(3) Uani 1 1 d .
C7A C -0.1179(4) 0.2678(8) 0.0500(4) 0.042(3) Uani 1 1 d .
C8A C -0.1484(4) 0.3078(8) 0.0770(4) 0.039(3) Uani 1 1 d .
C9A C -0.1401(4) 0.4088(7) 0.0815(4) 0.039(3) Uani 1 1 d .
C10A C -0.1019(4) 0.4322(8) 0.0587(4) 0.039(3) Uani 1 1 d .
C11A C -0.0920(4) 0.3448(7) 0.0363(4) 0.035(3) Uani 1 1 d .
C12A C -0.1176(4) 0.1639(7) 0.0328(4) 0.054(3) Uani 1 1 d .
H12B H -0.1231 0.1228 0.0600 0.080 Uiso 1 1 calc R
H12C H -0.0841 0.1490 0.0321 0.080 Uiso 1 1 calc R
H12D H -0.1455 0.1537 -0.0046 0.080 Uiso 1 1 calc R
C13A C -0.1899(4) 0.2532(7) 0.0896(4) 0.058(3) Uani 1 1 d .
H13B H -0.2242 0.2806 0.0676 0.087 Uiso 1 1 calc R
H13C H -0.1819 0.2581 0.1297 0.087 Uiso 1 1 calc R
H13D H -0.1898 0.1865 0.0794 0.087 Uiso 1 1 calc R
C14A C -0.1674(4) 0.4801(7) 0.1034(4) 0.060(3) Uani 1 1 d .
H14B H -0.1918 0.4471 0.1149 0.089 Uiso 1 1 calc R
H14C H -0.1863 0.5257 0.0737 0.089 Uiso 1 1 calc R
H14D H -0.1416 0.5137 0.1357 0.089 Uiso 1 1 calc R
C15A C -0.0860(4) 0.5317(7) 0.0520(4) 0.060(3) Uani 1 1 d .
H15B H -0.0579 0.5296 0.0395 0.090 Uiso 1 1 calc R
H15C H -0.0741 0.5648 0.0882 0.090 Uiso 1 1 calc R
H15D H -0.1158 0.5653 0.0241 0.090 Uiso 1 1 calc R
C16A C -0.0609(4) 0.3347(8) -0.0005(4) 0.057(3) Uani 1 1 d .
H16B H -0.0520 0.3977 -0.0095 0.086 Uiso 1 1 calc R
H16C H -0.0822 0.3015 -0.0354 0.086 Uiso 1 1 calc R
H16D H -0.0291 0.2987 0.0201 0.086 Uiso 1 1 calc R
C17A C 0.1635(4) 0.1710(8) 0.1395(5) 0.047(3) Uani 1 1 d .
C18A C 0.1377(4) 0.2501(8) 0.1046(4) 0.044(3) Uani 1 1 d .
C19A C 0.1661(4) 0.3350(7) 0.1316(4) 0.040(3) Uani 1 1 d .
C20A C 0.2119(4) 0.3061(8) 0.1819(4) 0.042(3) Uani 1 1 d .
C21A C 0.2099(4) 0.2035(8) 0.1871(4) 0.045(3) Uani 1 1 d .
C22A C 0.1504(4) 0.0650(8) 0.1248(5) 0.076(4) Uani 1 1 d .
H22B H 0.1126 0.0575 0.1048 0.113 Uiso 1 1 calc R
H22C H 0.1630 0.0276 0.1595 0.113 Uiso 1 1 calc R
H22D H 0.1671 0.0430 0.1009 0.113 Uiso 1 1 calc R
C23A C 0.0933(4) 0.2450(8) 0.0462(4) 0.061(3) Uani 1 1 d .
H23A H 0.1073 0.2333 0.0182 0.091 Uiso 1 1 calc R
H23B H 0.0742 0.3050 0.0377 0.091 Uiso 1 1 calc R
H23C H 0.0697 0.1934 0.0450 0.091 Uiso 1 1 calc R
C24A C 0.1558(4) 0.4371(7) 0.1098(4) 0.058(3) Uani 1 1 d .
H24A H 0.1716 0.4476 0.0833 0.087 Uiso 1 1 calc R
H24B H 0.1709 0.4811 0.1415 0.087 Uiso 1 1 calc R
H24C H 0.1183 0.4478 0.0908 0.087 Uiso 1 1 calc R
C25A C 0.2543(4) 0.3729(7) 0.2194(4) 0.054(3) Uani 1 1 d .
H25A H 0.2807 0.3368 0.2500 0.082 Uiso 1 1 calc R
H25B H 0.2391 0.4208 0.2352 0.082 Uiso 1 1 calc R
H25C H 0.2705 0.4040 0.1972 0.082 Uiso 1 1 calc R
C26A C 0.2502(4) 0.1397(7) 0.2308(5) 0.069(4) Uani 1 1 d .
H26A H 0.2707 0.1074 0.2137 0.104 Uiso 1 1 calc R
H26B H 0.2325 0.0926 0.2441 0.104 Uiso 1 1 calc R
H26C H 0.2732 0.1782 0.2625 0.104 Uiso 1 1 calc R
W1B W 0.533129(15) 0.22452(3) 0.683998(15) 0.02932(11) Uani 1 1 d .
Rh1B Rh 0.42494(3) 0.25701(5) 0.63324(3) 0.0292(2) Uani 1 1 d .
Rh2B Rh 0.62144(3) 0.19255(5) 0.66240(3) 0.0321(2) Uani 1 1 d .
Se1B Se 0.48295(4) 0.34530(7) 0.72207(4) 0.0317(2) Uani 1 1 d .
Se2B Se 0.45968(4) 0.11681(7) 0.69580(4) 0.0306(2) Uani 1 1 d .
Se3B Se 0.61376(4) 0.11736(7) 0.74761(4) 0.0324(3) Uani 1 1 d .
Se4B Se 0.61483(4) 0.34062(7) 0.71039(4) 0.0360(3) Uani 1 1 d .
O1B O 0.5091(3) 0.0598(5) 0.5930(3) 0.054(2) Uani 1 1 d .
O2B O 0.5054(3) 0.3636(5) 0.5798(3) 0.054(2) Uani 1 1 d .
B3B B 0.4041(4) 0.2423(8) 0.7607(4) 0.030(3) Uani 1 1 d .
H3B H 0.3714 0.2639 0.7201 0.036 Uiso 1 1 calc R
B4B B 0.4349(4) 0.3249(8) 0.8162(4) 0.033(3) Uani 1 1 d .
H4B H 0.4222 0.4009 0.8117 0.040 Uiso 1 1 calc R
B5B B 0.5029(4) 0.2928(8) 0.8536(4) 0.034(3) Uani 1 1 d .
H5B H 0.5341 0.3475 0.8731 0.041 Uiso 1 1 calc R
B6B B 0.5139(4) 0.1860(8) 0.8215(4) 0.035(3) Uani 1 1 d .
H6B H 0.5524 0.1711 0.8203 0.042 Uiso 1 1 calc R
B7B B 0.4070(4) 0.1252(7) 0.7904(4) 0.030(3) Uani 1 1 d .
H7B H 0.3762 0.0707 0.7691 0.036 Uiso 1 1 calc R
B8B B 0.3954(5) 0.2295(9) 0.8238(4) 0.044(3) Uani 1 1 d .
H8B H 0.3568 0.2426 0.8250 0.053 Uiso 1 1 calc R
B9B B 0.4562(4) 0.2621(8) 0.8818(4) 0.039(3) Uani 1 1 d .
H9B H 0.4571 0.2972 0.9208 0.047 Uiso 1 1 calc R
B10B B 0.5047(5) 0.1752(8) 0.8844(4) 0.041(3) Uani 1 1 d .
H10B H 0.5372 0.1537 0.9252 0.049 Uiso 1 1 calc R
B11B B 0.4743(4) 0.0912(8) 0.8277(4) 0.040(3) Uani 1 1 d .
H11B H 0.4864 0.0151 0.8303 0.048 Uiso 1 1 calc R
B12B B 0.4390(5) 0.1372(8) 0.8660(4) 0.039(3) Uani 1 1 d .
H12E H 0.4288 0.0910 0.8949 0.047 Uiso 1 1 calc R
B13B B 0.6353(5) 0.2937(8) 0.8357(4) 0.038(3) Uani 1 1 d .
H13E H 0.5926 0.3039 0.8232 0.046 Uiso 1 1 calc R
B14B B 0.6768(5) 0.3938(9) 0.8452(5) 0.049(4) Uani 1 1 d .
H14E H 0.6625 0.4688 0.8399 0.058 Uiso 1 1 calc R
B15B B 0.7272(5) 0.3587(9) 0.8241(5) 0.051(4) Uani 1 1 d .
H15E H 0.7448 0.4105 0.8044 0.061 Uiso 1 1 calc R
B16B B 0.7178(4) 0.2378(8) 0.8028(5) 0.040(3) Uani 1 1 d .
H16E H 0.7299 0.2120 0.7694 0.048 Uiso 1 1 calc R
B17B B 0.6693(5) 0.1984(9) 0.8811(4) 0.043(3) Uani 1 1 d .
H17B H 0.6497 0.1469 0.8986 0.051 Uiso 1 1 calc R
B18B B 0.6815(5) 0.3177(9) 0.9043(5) 0.049(4) Uani 1 1 d .
H18B H 0.6702 0.3432 0.9383 0.059 Uiso 1 1 calc R
B19B B 0.7395(5) 0.3608(10) 0.8975(6) 0.063(4) Uani 1 1 d .
H19B H 0.7661 0.4150 0.9267 0.076 Uiso 1 1 calc R
B20B B 0.7636(5) 0.2630(10) 0.8712(5) 0.053(4) Uani 1 1 d .
H20B H 0.8063 0.2527 0.8840 0.064 Uiso 1 1 calc R
B21B B 0.7208(5) 0.1615(10) 0.8591(5) 0.058(4) Uani 1 1 d .
H21B H 0.7339 0.0859 0.8623 0.069 Uiso 1 1 calc R
B22B B 0.7358(5) 0.2404(10) 0.9200(5) 0.061(4) Uani 1 1 d .
H22E H 0.7603 0.2163 0.9640 0.074 Uiso 1 1 calc R
C1B C 0.4697(3) 0.2747(6) 0.7823(3) 0.028(2) Uani 1 1 d .
C2B C 0.4544(3) 0.1610(6) 0.7672(3) 0.027(2) Uani 1 1 d .
C3B C 0.6639(4) 0.3139(7) 0.7913(4) 0.038(3) Uani 1 1 d .
C4B C 0.6617(4) 0.2020(6) 0.8110(4) 0.036(2) Uani 1 1 d .
C5B C 0.5237(4) 0.1203(7) 0.6269(4) 0.037(3) Uani 1 1 d .
C6B C 0.5091(3) 0.3124(8) 0.6167(4) 0.038(3) Uani 1 1 d .
C7B C 0.3630(4) 0.1889(7) 0.5587(4) 0.038(3) Uani 1 1 d .
C8B C 0.3376(4) 0.2335(7) 0.5910(4) 0.037(3) Uani 1 1 d .
C9B C 0.3476(3) 0.3330(7) 0.5934(4) 0.034(3) Uani 1 1 d .
C10B C 0.3782(4) 0.3522(7) 0.5610(4) 0.034(3) Uani 1 1 d .
C11B C 0.3862(3) 0.2633(7) 0.5385(3) 0.031(2) Uani 1 1 d .
C12B C 0.3593(4) 0.0844(7) 0.5435(4) 0.058(3) Uani 1 1 d .
H12F H 0.3287 0.0738 0.5082 0.087 Uiso 1 1 calc R
H12G H 0.3562 0.0470 0.5735 0.087 Uiso 1 1 calc R
H12H H 0.3906 0.0652 0.5389 0.087 Uiso 1 1 calc R
C13B C 0.3014(4) 0.1839(7) 0.6119(4) 0.055(3) Uani 1 1 d .
H13F H 0.3201 0.1324 0.6373 0.083 Uiso 1 1 calc R
H13G H 0.2717 0.1581 0.5798 0.083 Uiso 1 1 calc R
H13H H 0.2892 0.2294 0.6320 0.083 Uiso 1 1 calc R
C14B C 0.3250(4) 0.4085(7) 0.6184(4) 0.053(3) Uani 1 1 d .
H14F H 0.2923 0.4320 0.5893 0.079 Uiso 1 1 calc R
H14G H 0.3497 0.4610 0.6326 0.079 Uiso 1 1 calc R
H14H H 0.3185 0.3812 0.6493 0.079 Uiso 1 1 calc R
C15B C 0.3905(4) 0.4509(7) 0.5461(4) 0.054(3) Uani 1 1 d .
H15F H 0.4206 0.4475 0.5368 0.081 Uiso 1 1 calc R
H15G H 0.3983 0.4933 0.5782 0.081 Uiso 1 1 calc R
H15H H 0.3605 0.4752 0.5137 0.081 Uiso 1 1 calc R
C16B C 0.4095(4) 0.2470(7) 0.4952(4) 0.048(3) Uani 1 1 d .
H16F H 0.4355 0.1966 0.5085 0.072 Uiso 1 1 calc R
H16G H 0.4258 0.3056 0.4905 0.072 Uiso 1 1 calc R
H16H H 0.3818 0.2286 0.4590 0.072 Uiso 1 1 calc R
C17B C 0.6394(4) 0.0879(7) 0.6087(4) 0.042(3) Uani 1 1 d .
C18B C 0.6089(4) 0.1624(8) 0.5719(4) 0.047(3) Uani 1 1 d .
C19B C 0.6364(4) 0.2508(8) 0.5908(4) 0.049(3) Uani 1 1 d .
C20B C 0.6872(4) 0.2285(7) 0.6383(4) 0.036(3) Uani 1 1 d .
C21B C 0.6885(4) 0.1287(7) 0.6484(4) 0.040(3) Uani 1 1 d .
C22B C 0.6276(4) -0.0179(7) 0.6028(4) 0.065(4) Uani 1 1 d .
H22F H 0.5911 -0.0278 0.5773 0.097 Uiso 1 1 calc R
H22G H 0.6342 -0.0446 0.6397 0.097 Uiso 1 1 calc R
H22H H 0.6499 -0.0493 0.5876 0.097 Uiso 1 1 calc R
C23B C 0.5603(4) 0.1518(8) 0.5191(4) 0.073(4) Uani 1 1 d .
H23D H 0.5453 0.0890 0.5183 0.109 Uiso 1 1 calc R
H23E H 0.5686 0.1588 0.4865 0.109 Uiso 1 1 calc R
H23F H 0.5353 0.2006 0.5179 0.109 Uiso 1 1 calc R
C24B C 0.6221(4) 0.3502(8) 0.5637(5) 0.075(4) Uani 1 1 d .
H24D H 0.5843 0.3578 0.5470 0.113 Uiso 1 1 calc R
H24E H 0.6351 0.3569 0.5345 0.113 Uiso 1 1 calc R
H24F H 0.6380 0.3987 0.5926 0.113 Uiso 1 1 calc R
C25B C 0.7297(4) 0.3041(7) 0.6673(5) 0.065(3) Uani 1 1 d .
H25D H 0.7577 0.2762 0.7003 0.098 Uiso 1 1 calc R
H25E H 0.7146 0.3577 0.6790 0.098 Uiso 1 1 calc R
H25F H 0.7438 0.3260 0.6409 0.098 Uiso 1 1 calc R
C26B C 0.7352(4) 0.0715(7) 0.6897(4) 0.060(3) Uani 1 1 d .
H26D H 0.7416 0.0173 0.6701 0.091 Uiso 1 1 calc R
H26E H 0.7275 0.0487 0.7208 0.091 Uiso 1 1 calc R
H26F H 0.7660 0.1120 0.7045 0.091 Uiso 1 1 calc R

loop_
_atom_site_aniso_label
_atom_site_aniso_U_11
_atom_site_aniso_U_22
_atom_site_aniso_U_33
_atom_site_aniso_U_23
_atom_site_aniso_U_13
_atom_site_aniso_U_12
W1A 0.0297(3) 0.0376(3) 0.0249(2) 0.00073(19) 0.0097(2) -0.0008(2)
Rh1A 0.0330(5) 0.0407(5) 0.0184(4) 0.0014(4) 0.0073(4) 0.0027(4)
Rh2A 0.0362(5) 0.0368(5) 0.0382(5) 0.0057(4) 0.0183(4) 0.0024(4)
Se1A 0.0373(7) 0.0359(6) 0.0247(5) 0.0002(5) 0.0117(5) -0.0013(5)
Se2A 0.0332(6) 0.0366(6) 0.0238(5) -0.0016(5) 0.0114(5) -0.0009(5)
Se3A 0.0362(7) 0.0350(6) 0.0343(6) 0.0042(5) 0.0110(5) -0.0013(5)
Se4A 0.0359(7) 0.0336(6) 0.0340(6) 0.0054(5) 0.0097(5) 0.0009(5)
O1A 0.067(6) 0.086(7) 0.047(5) -0.026(5) 0.027(5) -0.010(5)
O2A 0.047(5) 0.066(5) 0.036(4) 0.022(4) 0.014(4) -0.007(4)
B3A 0.029(7) 0.047(8) 0.024(6) 0.005(6) 0.009(6) 0.007(6)
B4A 0.028(7) 0.049(8) 0.010(5) 0.002(5) -0.006(5) 0.005(6)
B5A 0.040(8) 0.041(8) 0.023(6) -0.019(6) 0.000(6) 0.000(6)
B6A 0.036(8) 0.044(8) 0.034(7) 0.000(6) 0.015(6) 0.009(6)
B7A 0.037(8) 0.052(8) 0.025(6) 0.001(6) 0.010(6) -0.006(6)
B8A 0.038(8) 0.035(7) 0.027(6) 0.000(5) 0.008(6) -0.002(6)
B9A 0.026(7) 0.067(9) 0.017(6) 0.011(6) 0.006(5) 0.005(6)
B10A 0.054(9) 0.046(8) 0.026(6) 0.003(6) 0.029(6) 0.014(6)
B11A 0.034(8) 0.061(9) 0.044(8) 0.012(7) 0.026(7) 0.018(7)
B12A 0.053(9) 0.059(9) 0.024(6) -0.001(6) 0.021(6) 0.004(7)
B13A 0.043(8) 0.037(7) 0.028(7) -0.003(6) 0.012(6) 0.000(6)
B14A 0.069(11) 0.053(9) 0.037(8) -0.019(7) 0.015(8) -0.012(8)
B15A 0.050(9) 0.048(9) 0.049(8) 0.010(7) 0.005(7) -0.011(7)
B16A 0.019(7) 0.052(8) 0.066(9) 0.014(7) 0.014(7) 0.009(6)
B17A 0.066(10) 0.057(9) 0.029(7) 0.007(6) 0.015(7) -0.015(8)
B18A 0.068(11) 0.058(9) 0.038(8) -0.008(7) 0.004(8) -0.012(8)
B19A 0.049(10) 0.070(10) 0.049(9) -0.014(8) -0.002(8) -0.028(8)
B20A 0.029(8) 0.076(11) 0.058(9) 0.012(8) -0.002(7) -0.008(7)
B21A 0.034(8) 0.047(9) 0.062(9) 0.012(7) -0.010(7) 0.007(7)
B22A 0.079(12) 0.066(11) 0.049(9) -0.002(8) -0.001(9) -0.013(9)
C1A 0.039(7) 0.028(6) 0.027(5) 0.003(5) 0.013(5) -0.002(5)
C2A 0.031(6) 0.043(6) 0.019(5) 0.000(4) 0.015(5) 0.004(5)
C3A 0.038(6) 0.029(6) 0.027(5) 0.002(5) 0.007(5) 0.001(5)
C4A 0.039(6) 0.031(6) 0.032(6) 0.008(5) 0.009(5) -0.003(5)
C5A 0.023(6) 0.060(8) 0.048(7) 0.010(6) 0.020(6) -0.008(6)
C6A 0.030(7) 0.055(8) 0.044(7) -0.016(6) 0.008(6) 0.000(6)
C7A 0.021(6) 0.081(9) 0.013(5) -0.007(5) -0.006(5) -0.008(6)
C8A 0.021(6) 0.068(8) 0.019(5) 0.002(5) 0.000(5) 0.002(6)
C9A 0.036(7) 0.037(7) 0.028(6) 0.002(5) -0.002(5) 0.021(5)
C10A 0.039(7) 0.049(7) 0.021(5) 0.007(5) 0.005(5) 0.003(6)
C11A 0.034(7) 0.047(7) 0.020(5) -0.007(5) 0.007(5) -0.016(5)
C12A 0.055(8) 0.051(7) 0.040(7) -0.012(6) 0.005(6) 0.010(6)
C13A 0.040(7) 0.077(9) 0.042(7) 0.000(6) 0.002(6) -0.010(6)
C14A 0.066(9) 0.062(8) 0.051(7) 0.006(6) 0.025(7) 0.021(7)
C15A 0.069(9) 0.056(8) 0.047(7) 0.022(6) 0.015(6) 0.009(6)
C16A 0.058(8) 0.086(9) 0.030(6) -0.012(6) 0.021(6) -0.016(7)
C17A 0.053(8) 0.039(7) 0.072(8) 0.001(6) 0.048(7) 0.006(6)
C18A 0.056(8) 0.055(8) 0.036(6) 0.006(6) 0.034(6) -0.002(6)
C19A 0.043(7) 0.042(7) 0.050(7) 0.014(6) 0.032(6) 0.001(6)
C20A 0.027(7) 0.060(8) 0.038(6) 0.005(6) 0.013(5) 0.000(6)
C21A 0.046(8) 0.044(7) 0.053(7) 0.007(6) 0.028(6) 0.007(6)
C22A 0.086(10) 0.074(10) 0.100(11) -0.012(8) 0.072(9) 0.002(8)
C23A 0.069(9) 0.076(9) 0.049(7) -0.005(6) 0.035(7) -0.014(7)
C24A 0.051(8) 0.074(9) 0.057(8) 0.022(6) 0.031(7) -0.001(6)
C25A 0.043(8) 0.070(8) 0.053(7) 0.014(6) 0.022(6) 0.004(6)
C26A 0.062(9) 0.048(8) 0.101(10) 0.021(7) 0.039(8) 0.015(7)
W1B 0.0296(3) 0.0356(2) 0.0218(2) 0.00001(19) 0.00969(19) 0.0011(2)
Rh1B 0.0310(5) 0.0361(5) 0.0187(4) 0.0007(3) 0.0086(4) 0.0027(4)
Rh2B 0.0340(5) 0.0370(5) 0.0261(4) 0.0031(4) 0.0134(4) 0.0006(4)
Se1B 0.0392(7) 0.0319(6) 0.0240(5) 0.0007(4) 0.0131(5) 0.0004(5)
Se2B 0.0377(6) 0.0310(6) 0.0234(5) -0.0013(4) 0.0129(5) 0.0002(5)
Se3B 0.0350(6) 0.0323(6) 0.0278(6) 0.0005(5) 0.0110(5) -0.0013(5)
Se4B 0.0401(7) 0.0331(6) 0.0313(6) 0.0030(5) 0.0113(5) 0.0008(5)
O1B 0.059(6) 0.060(5) 0.048(5) -0.026(4) 0.025(4) -0.004(4)
O2B 0.040(5) 0.084(6) 0.041(5) 0.023(4) 0.019(4) -0.002(4)
B3B 0.035(7) 0.035(7) 0.020(6) 0.006(5) 0.012(5) 0.009(6)
B4B 0.037(8) 0.040(7) 0.022(6) -0.008(5) 0.011(6) 0.013(6)
B5B 0.040(8) 0.040(7) 0.015(6) -0.010(5) 0.004(5) 0.000(6)
B6B 0.034(7) 0.040(7) 0.024(6) 0.000(5) 0.003(6) 0.001(6)
B7B 0.027(7) 0.029(7) 0.035(7) -0.001(5) 0.016(6) -0.005(5)
B8B 0.040(8) 0.077(10) 0.021(6) -0.013(6) 0.018(6) -0.006(7)
B9B 0.045(8) 0.051(8) 0.021(6) -0.003(6) 0.013(6) 0.004(6)
B10B 0.043(8) 0.057(9) 0.021(6) 0.006(6) 0.011(6) 0.013(7)
B11B 0.041(8) 0.038(7) 0.036(7) 0.012(6) 0.011(6) -0.006(6)
B12B 0.049(9) 0.050(8) 0.027(7) 0.003(6) 0.025(6) 0.015(6)
B13B 0.047(8) 0.045(8) 0.026(6) -0.005(6) 0.017(6) -0.001(7)
B14B 0.055(9) 0.046(8) 0.044(8) -0.024(7) 0.020(7) -0.022(7)
B15B 0.035(9) 0.060(9) 0.043(8) -0.019(7) 0.002(7) -0.023(7)
B16B 0.029(7) 0.060(9) 0.032(7) 0.011(6) 0.013(6) 0.013(6)
B17B 0.050(9) 0.061(9) 0.017(6) 0.003(6) 0.014(6) -0.004(7)
B18B 0.037(8) 0.055(9) 0.048(8) -0.014(7) 0.010(7) -0.003(7)
B19B 0.059(10) 0.058(10) 0.056(9) -0.005(8) 0.008(8) -0.023(8)
B20B 0.027(8) 0.089(11) 0.033(7) 0.001(7) 0.003(6) -0.007(7)
B21B 0.031(8) 0.074(10) 0.040(8) 0.011(7) -0.013(6) 0.020(7)
B22B 0.042(9) 0.106(13) 0.031(7) 0.005(8) 0.011(7) 0.006(8)
C1B 0.034(6) 0.031(6) 0.021(5) 0.001(4) 0.012(5) 0.000(5)
C2B 0.026(6) 0.042(6) 0.019(5) 0.003(4) 0.016(4) 0.005(5)
C3B 0.041(7) 0.033(6) 0.039(6) 0.001(5) 0.016(5) -0.003(5)
C4B 0.034(6) 0.043(6) 0.026(5) 0.004(5) 0.007(5) -0.007(5)
C5B 0.037(7) 0.046(7) 0.035(6) 0.000(5) 0.023(6) 0.007(5)
C6B 0.017(6) 0.077(8) 0.022(5) 0.002(5) 0.010(5) 0.005(5)
C7B 0.031(6) 0.045(7) 0.029(6) 0.000(5) 0.005(5) -0.004(5)
C8B 0.036(7) 0.047(7) 0.022(5) 0.009(5) 0.006(5) -0.003(5)
C9B 0.015(6) 0.058(8) 0.033(6) 0.006(5) 0.012(5) 0.004(5)
C10B 0.042(7) 0.031(6) 0.022(5) 0.006(5) 0.005(5) 0.003(5)
C11B 0.026(6) 0.041(6) 0.022(5) 0.006(5) 0.004(5) 0.000(5)
C12B 0.070(9) 0.055(8) 0.040(7) -0.009(6) 0.014(6) -0.008(6)
C13B 0.034(7) 0.086(9) 0.045(7) 0.002(6) 0.016(6) -0.009(6)
C14B 0.059(8) 0.047(7) 0.059(7) 0.010(6) 0.031(7) 0.016(6)
C15B 0.050(8) 0.055(8) 0.051(7) 0.011(6) 0.015(6) 0.016(6)
C16B 0.057(8) 0.065(8) 0.023(5) -0.007(5) 0.017(5) -0.007(6)
C17B 0.045(8) 0.048(7) 0.040(7) -0.009(6) 0.027(6) -0.006(6)
C18B 0.048(8) 0.069(8) 0.027(6) 0.004(6) 0.020(6) -0.008(7)
C19B 0.050(8) 0.067(9) 0.041(7) 0.015(6) 0.028(6) 0.015(7)
C20B 0.037(7) 0.046(7) 0.029(6) 0.003(5) 0.019(5) -0.001(5)
C21B 0.044(7) 0.039(7) 0.043(7) 0.009(5) 0.025(6) 0.007(6)
C22B 0.111(11) 0.042(7) 0.076(9) -0.016(6) 0.072(8) -0.015(7)
C23B 0.059(9) 0.132(12) 0.027(6) 0.005(7) 0.019(6) 0.010(8)
C24B 0.088(10) 0.068(9) 0.080(9) 0.051(7) 0.045(8) 0.030(7)
C25B 0.072(9) 0.057(8) 0.083(9) -0.001(7) 0.047(8) -0.009(7)
C26B 0.063(9) 0.056(8) 0.068(8) 0.012(6) 0.033(7) 0.014(6)

loop_
_atom_type_symbol
_atom_type_description
_atom_type_scat_dispersion_real
_atom_type_scat_dispersion_imag
_atom_type_scat_source
C C 0.0033 0.0016 'International Tables Vol C Tables 4.2.6.8 and 6.1.1.4'
H H 0.0000 0.0000 'International Tables Vol C Tables 4.2.6.8 and 6.1.1.4'
B B 0.0013 0.0007 'International Tables Vol C Tables 4.2.6.8 and 6.1.1.4'
O O 0.0106 0.0060 'International Tables Vol C Tables 4.2.6.8 and 6.1.1.4'
Se Se -0.0929 2.2259 'International Tables Vol C Tables 4.2.6.8 and 6.1.1.4'
Rh Rh -1.1178 0.9187 'International Tables Vol C Tables 4.2.6.8 and 6.1.1.4'
W W -0.8490 6.8722 'International Tables Vol C Tables 4.2.6.8 and 6.1.1.4'

loop_
_geom_angle_atom_site_label_1
_geom_angle_atom_site_label_2
_geom_angle_atom_site_label_3
_geom_angle
C6A W1A C5A 85.3(4)
C6A W1A Se4A 77.2(3)
C5A W1A Se4A 117.6(3)
C6A W1A Se1A 84.1(3)
C5A W1A Se1A 144.9(3)
Se4A W1A Se1A 92.41(4)
C6A W1A Se3A 141.0(3)
C5A W1A Se3A 82.0(3)
Se4A W1A Se3A 76.44(4)
Se1A W1A Se3A 125.23(4)
C6A W1A Se2A 116.1(3)
C5A W1A Se2A 78.4(3)
Se4A W1A Se2A 161.03(3)
Se1A W1A Se2A 76.52(4)
Se3A W1A Se2A 97.20(4)
C6A W1A Rh2A 85.5(3)
C5A W1A Rh2A 65.4(3)
Se4A W1A Rh2A 53.96(3)
Se1A W1A Rh2A 146.26(3)
Se3A W1A Rh2A 55.68(3)
Se2A W1A Rh2A 136.33(4)
C6A W1A Rh1A 64.8(3)
C5A W1A Rh1A 89.8(3)
Se4A W1A Rh1A 131.08(4)
Se1A W1A Rh1A 55.51(3)
Se3A W1A Rh1A 151.15(3)
Se2A W1A Rh1A 53.98(3)
Rh2A W1A Rh1A 143.16(3)
C7A Rh1A C8A 37.7(3)
C7A Rh1A C10A 63.8(4)
C8A Rh1A C10A 63.6(4)
C7A Rh1A C11A 37.3(3)
C8A Rh1A C11A 61.9(3)
C10A Rh1A C11A 37.3(3)
C7A Rh1A C9A 62.7(4)
C8A Rh1A C9A 37.3(3)
C10A Rh1A C9A 38.1(3)
C11A Rh1A C9A 61.6(4)
C7A Rh1A Se2A 101.2(3)
C8A Rh1A Se2A 104.1(3)
C10A Rh1A Se2A 164.9(3)
C11A Rh1A Se2A 130.4(3)
C9A Rh1A Se2A 135.6(3)
C7A Rh1A Se1A 170.1(3)
C8A Rh1A Se1A 132.5(3)
C10A Rh1A Se1A 112.7(3)
C11A Rh1A Se1A 144.4(3)
C9A Rh1A Se1A 108.5(2)
Se2A Rh1A Se1A 81.86(4)
C7A Rh1A W1A 130.5(3)
C8A Rh1A W1A 161.4(3)
C10A Rh1A W1A 129.7(3)
C11A Rh1A W1A 118.8(3)
C9A Rh1A W1A 161.2(3)
Se2A Rh1A W1A 60.30(3)
Se1A Rh1A W1A 59.23(3)
C19A Rh2A C17A 62.7(4)
C19A Rh2A C20A 38.1(3)
C17A Rh2A C20A 62.5(4)
C19A Rh2A C21A 63.4(4)
C17A Rh2A C21A 37.7(3)
C20A Rh2A C21A 37.5(3)
C19A Rh2A C18A 37.6(3)
C17A Rh2A C18A 37.0(3)
C20A Rh2A C18A 62.7(4)
C21A Rh2A C18A 62.7(4)
C19A Rh2A Se4A 98.2(3)
C17A Rh2A Se4A 160.6(3)
C20A Rh2A Se4A 100.9(3)
C21A Rh2A Se4A 132.9(3)
C18A Rh2A Se4A 128.2(3)
C19A Rh2A Se3A 172.0(3)
C17A Rh2A Se3A 116.8(3)
C20A Rh2A Se3A 134.0(3)
C21A Rh2A Se3A 110.9(3)
C18A Rh2A Se3A 146.4(3)
Se4A Rh2A Se3A 81.66(4)
C19A Rh2A W1A 127.3(3)
C17A Rh2A W1A 133.2(3)
C20A Rh2A W1A 157.5(3)
C21A Rh2A W1A 165.0(3)
C18A Rh2A W1A 117.8(3)
Se4A Rh2A W1A 60.00(3)
Se3A Rh2A W1A 59.51(3)
C1A Se1A Rh1A 101.6(3)
C1A Se1A W1A 105.8(3)
Rh1A Se1A W1A 65.26(3)
C2A Se2A Rh1A 100.9(3)
C2A Se2A W1A 106.9(3)
Rh1A Se2A W1A 65.71(3)
C4A Se3A Rh2A 100.7(3)
C4A Se3A W1A 105.6(3)
Rh2A Se3A W1A 64.81(4)
C3A Se4A Rh2A 102.1(3)
C3A Se4A W1A 107.2(3)
Rh2A Se4A W1A 66.04(4)
C1A B3A B11A 106.0(8)
C1A B3A C2A 56.1(5)
B11A B3A C2A 105.5(7)
C1A B3A B6A 59.2(6)
B11A B3A B6A 61.0(6)
C2A B3A B6A 104.5(7)
C1A B3A B7A 104.6(7)
B11A B3A B7A 61.7(6)
C2A B3A B7A 58.2(6)
B6A B3A B7A 110.1(7)
C1A B3A H3A 124.7
B11A B3A H3A 121.5
C2A B3A H3A 125.4
B6A B3A H3A 121.2
B7A B3A H3A 121.2
C2A B4A B9A 105.6(8)
C2A B4A C1A 55.7(5)
B9A B4A C1A 104.2(8)
C2A B4A B8A 58.8(6)
B9A B4A B8A 61.8(6)
C1A B4A B8A 103.8(7)
C2A B4A B5A 103.8(7)
B9A B4A B5A 60.0(6)
C1A B4A B5A 58.2(6)
B8A B4A B5A 109.1(8)
C2A B4A H4A 125.0
B9A B4A H4A 122.1
C1A B4A H4A 125.9
B8A B4A H4A 121.3
B5A B4A H4A 122.2
C1A B5A B9A 104.5(7)
C1A B5A B4A 60.0(5)
B9A B5A B4A 58.7(6)
C1A B5A B6A 58.4(6)
B9A B5A B6A 107.7(8)
B4A B5A B6A 108.5(7)
C1A B5A B10A 103.2(7)
B9A B5A B10A 59.3(6)
B4A B5A B10A 106.0(8)
B6A B5A B10A 59.5(6)
C1A B5A H5A 124.7
B9A B5A H5A 122.9
B4A B5A H5A 121.7
B6A B5A H5A 121.3
B10A B5A H5A 123.9
C1A B6A B3A 59.1(6)
C1A B6A B11A 104.1(8)
B3A B6A B11A 58.6(6)
C1A B6A B10A 104.3(7)
B3A B6A B10A 106.5(8)
B11A B6A B10A 59.7(6)
C1A B6A B5A 58.7(5)
B3A B6A B5A 108.4(8)
B11A B6A B5A 108.6(8)
B10A B6A B5A 60.6(6)
C1A B6A H6A 124.8
B3A B6A H6A 122.1
B11A B6A H6A 122.9
B10A B6A H6A 122.8
B5A B6A H6A 120.7
C2A B7A B12A 103.3(8)
C2A B7A B8A 59.0(6)
B12A B7A B8A 59.3(6)
C2A B7A B3A 59.4(6)
B12A B7A B3A 105.7(8)
B8A B7A B3A 108.3(8)
C2A B7A B11A 102.9(8)
B12A B7A B11A 60.0(6)
B8A B7A B11A 107.4(8)
B3A B7A B11A 57.3(6)
C2A B7A H7A 125.1
B12A B7A H7A 123.5
B8A B7A H7A 121.1
B3A B7A H7A 122.4
B11A B7A H7A 123.7
C2A B8A B12A 103.9(8)
C2A B8A B7A 59.0(6)
B12A B8A B7A 60.0(6)
C2A B8A B4A 58.9(5)
B12A B8A B4A 107.4(8)
B7A B8A B4A 108.9(8)
C2A B8A B9A 102.9(7)
B12A B8A B9A 60.8(6)
B7A B8A B9A 108.6(8)
B4A B8A B9A 58.1(6)
C2A B8A H8A 125.6
B12A B8A H8A 122.5
B7A B8A H8A 120.5
B4A B8A H8A 121.8
B9A B8A H8A 123.1
B4A B9A B5A 61.2(6)
B4A B9A B10A 109.6(8)
B5A B9A B10A 61.4(6)
B4A B9A B12A 106.8(7)
B5A B9A B12A 108.2(8)
B10A B9A B12A 59.3(6)
B4A B9A B8A 60.2(6)
B5A B9A B8A 108.8(7)
B10A B9A B8A 106.7(8)
B12A B9A B8A 58.0(6)
B4A B9A H9A 121.0
B5A B9A H9A 120.3
B10A B9A H9A 121.3
B12A B9A H9A 123.2
B8A B9A H9A 122.7
B12A B10A B9A 61.3(6)
B12A B10A B11A 60.6(6)
B9A B10A B11A 109.7(8)
B12A B10A B6A 108.1(8)
B9A B10A B6A 108.0(7)
B11A B10A B6A 59.7(6)
B12A B10A B5A 108.1(8)
B9A B10A B5A 59.3(6)
B11A B10A B5A 108.0(7)
B6A B10A B5A 59.9(6)
B12A B10A H10A 121.1
B9A B10A H10A 121.0
B11A B10A H10A 121.1
B6A B10A H10A 122.0
B5A B10A H10A 122.2
B3A B11A B6A 60.4(6)
B3A B11A B10A 108.7(8)
B6A B11A B10A 60.6(6)
B3A B11A B12A 107.6(8)
B6A B11A B12A 108.0(8)
B10A B11A B12A 59.6(6)
B3A B11A B7A 61.0(6)
B6A B11A B7A 109.0(8)
B10A B11A B7A 107.5(8)
B12A B11A B7A 58.8(6)
B3A B11A H11A 121.1
B6A B11A H11A 121.0
B10A B11A H11A 121.7
B12A B11A H11A 122.6
B7A B11A H11A 121.7
B8A B12A B7A 60.7(6)
B8A B12A B10A 109.4(9)
B7A B12A B10A 109.6(8)
B8A B12A B11A 109.5(8)
B7A B12A B11A 61.2(6)
B10A B12A B11A 59.8(7)
B8A B12A B9A 61.2(6)
B7A B12A B9A 109.5(8)
B10A B12A B9A 59.4(6)
B11A B12A B9A 107.5(9)
B8A B12A H12A 120.4
B7A B12A H12A 120.3
B10A B12A H12A 121.4
B11A B12A H12A 121.5
B9A B12A H12A 121.7
C3A B13A C4A 56.5(5)
C3A B13A B18A 105.0(9)
C4A B13A B18A 105.3(9)
C3A B13A B17A 104.8(9)
C4A B13A B17A 59.1(6)
B18A B13A B17A 60.7(7)
C3A B13A B14A 58.3(6)
C4A B13A B14A 104.2(8)
B18A B13A B14A 60.6(7)
B17A B13A B14A 108.9(9)
C3A B13A H13A 124.9
C4A B13A H13A 124.7
B18A B13A H13A 122.3
B17A B13A H13A 121.5
B14A B13A H13A 122.0
C3A B14A B15A 59.1(6)
C3A B14A B19A 106.1(9)
B15A B14A B19A 61.7(8)
C3A B14A B13A 58.1(6)
B15A B14A B13A 107.5(9)
B19A B14A B13A 106.9(9)
C3A B14A B18A 103.6(9)
B15A B14A B18A 107.5(10)
B19A B14A B18A 58.8(7)
B13A B14A B18A 59.0(6)
C3A B14A H14A 124.5
B15A B14A H14A 120.9
B19A B14A H14A 121.9
B13A B14A H14A 122.5
B18A B14A H14A 123.7
C3A B15A B14A 58.6(6)
C3A B15A B20A 104.6(8)
B14A B15A B20A 108.1(10)
C3A B15A B16A 60.3(6)
B14A B15A B16A 108.9(9)
B20A B15A B16A 58.2(7)
C3A B15A B19A 104.1(9)
B14A B15A B19A 59.6(7)
B20A B15A B19A 60.3(7)
B16A B15A B19A 106.9(9)
C3A B15A H15A 124.4
B14A B15A H15A 121.1
B20A B15A H15A 122.8
B16A B15A H15A 121.5
B19A B15A H15A 123.0
C4A B16A B21A 60.6(6)
C4A B16A B20A 106.3(9)
B21A B16A B20A 60.9(7)
C4A B16A C3A 55.8(5)
B21A B16A C3A 104.9(8)
B20A B16A C3A 104.0(9)
C4A B16A B15A 103.4(9)
B21A B16A B15A 109.2(9)
B20A B16A B15A 60.7(7)
C3A B16A B15A 57.0(6)
C4A B16A H16A 124.3
B21A B16A H16A 120.6
B20A B16A H16A 122.1
C3A B16A H16A 126.0
B15A B16A H16A 122.7
C4A B17A B21A 59.6(6)
C4A B17A B13A 59.2(6)
B21A B17A B13A 109.5(9)
C4A B17A B22A 105.1(9)
B21A B17A B22A 60.7(8)
B13A B17A B22A 107.2(9)
C4A B17A B18A 104.6(9)
B21A B17A B18A 108.5(10)
B13A B17A B18A 59.6(7)
B22A B17A B18A 59.0(7)
C4A B17A H17A 124.3
B21A B17A H17A 120.2
B13A B17A H17A 121.3
B22A B17A H17A 122.8
B18A B17A H17A 122.9
B22A B18A B19A 60.6(8)
B22A B18A B13A 108.3(10)
B19A B18A B13A 109.2(10)
B22A B18A B17A 60.2(7)
B19A B18A B17A 109.0(10)
B13A B18A B17A 59.7(6)
B22A B18A B14A 108.3(10)
B19A B18A B14A 60.2(7)
B13A B18A B14A 60.3(7)
B17A B18A B14A 108.0(9)
B22A B18A H18A 121.4
B19A B18A H18A 120.8
B13A B18A H18A 121.4
B17A B18A H18A 121.6
B14A B18A H18A 121.7
B18A B19A B22A 59.6(7)
B18A B19A B14A 61.0(7)
B22A B19A B14A 108.1(9)
B18A B19A B15A 107.0(9)
B22A B19A B15A 106.6(10)
B14A B19A B15A 58.7(7)
B18A B19A B20A 106.7(9)
B22A B19A B20A 59.2(8)
B14A B19A B20A 106.8(9)
B15A B19A B20A 59.5(7)
B18A B19A H19A 121.9
B22A B19A H19A 122.2
B14A B19A H19A 121.8
B15A B19A H19A 122.8
B20A B19A H19A 122.7
B16A B20A B22A 107.7(9)
B16A B20A B21A 59.3(7)
B22A B20A B21A 60.5(7)
B16A B20A B15A 61.1(7)
B22A B20A B15A 107.1(10)
B21A B20A B15A 108.2(9)
B16A B20A B19A 109.1(9)
B22A B20A B19A 59.1(8)
B21A B20A B19A 108.2(9)
B15A B20A B19A 60.2(7)
B16A B20A H20A 121.3
B22A B20A H20A 122.5
B21A B20A H20A 121.7
B15A B20A H20A 121.6
B19A B20A H20A 121.5
C4A B21A B16A 57.8(6)
C4A B21A B17A 59.0(6)
B16A B21A B17A 107.8(8)
C4A B21A B20A 103.4(8)
B16A B21A B20A 59.7(7)
B17A B21A B20A 107.5(10)
C4A B21A B22A 103.9(9)
B16A B21A B22A 107.3(9)
B17A B21A B22A 59.9(7)
B20A B21A B22A 59.5(7)
C4A B21A H21A 125.5
B16A B21A H21A 121.9
B17A B21A H21A 121.3
B20A B21A H21A 123.0
B22A B21A H21A 122.8
B18A B22A B19A 59.8(8)
B18A B22A B20A 108.9(10)
B19A B22A B20A 61.8(8)
B18A B22A B17A 60.8(7)
B19A B22A B17A 108.8(10)
B20A B22A B17A 107.5(10)
B18A B22A B21A 108.9(9)
B19A B22A B21A 110.0(10)
B20A B22A B21A 60.0(8)
B17A B22A B21A 59.4(7)
B18A B22A H22A 121.2
B19A B22A H22A 120.4
B20A B22A H22A 121.3
B17A B22A H22A 122.0
B21A B22A H22A 121.2
C2A C1A B3A 62.8(6)
C2A C1A B6A 111.8(7)
B3A C1A B6A 61.7(6)
C2A C1A B5A 111.2(7)
B3A C1A B5A 113.9(7)
B6A C1A B5A 62.8(6)
C2A C1A B4A 61.1(5)
B3A C1A B4A 114.3(7)
B6A C1A B4A 113.6(7)
B5A C1A B4A 61.8(5)
C2A C1A Se1A 114.1(6)
B3A C1A Se1A 112.9(6)
B6A C1A Se1A 121.7(6)
B5A C1A Se1A 125.5(6)
B4A C1A Se1A 119.0(6)
C1A C2A B8A 112.6(7)
C1A C2A B7A 112.1(7)
B8A C2A B7A 62.1(6)
C1A C2A B4A 63.2(6)
B8A C2A B4A 62.3(6)
B7A C2A B4A 114.4(7)
C1A C2A B3A 61.1(6)
B8A C2A B3A 113.3(7)
B7A C2A B3A 62.4(6)
B4A C2A B3A 114.7(7)
C1A C2A Se2A 114.0(6)
B8A C2A Se2A 121.6(6)
B7A C2A Se2A 124.6(6)
B4A C2A Se2A 112.8(6)
B3A C2A Se2A 119.0(6)
C4A C3A B13A 62.6(6)
C4A C3A B14A 113.3(8)
B13A C3A B14A 63.6(6)
C4A C3A B15A 111.0(7)
B13A C3A B15A 114.6(8)
B14A C3A B15A 62.3(7)
C4A C3A B16A 59.4(6)
B13A C3A B16A 112.9(8)
B14A C3A B16A 113.9(8)
B15A C3A B16A 62.7(6)
C4A C3A Se4A 114.1(6)
B13A C3A Se4A 115.1(6)
B14A C3A Se4A 122.6(7)
B15A C3A Se4A 123.7(7)
B16A C3A Se4A 117.1(6)
C3A C4A B16A 64.8(6)
C3A C4A B17A 110.5(8)
B16A C4A B17A 112.9(8)
C3A C4A B13A 60.9(6)
B16A C4A B13A 116.0(8)
B17A C4A B13A 61.8(6)
C3A C4A B21A 112.7(8)
B16A C4A B21A 61.6(7)
B17A C4A B21A 61.4(7)
B13A C4A B21A 113.2(8)
C3A C4A Se3A 114.4(6)
B16A C4A Se3A 113.4(7)
B17A C4A Se3A 125.4(7)
B13A C4A Se3A 118.1(6)
B21A C4A Se3A 122.2(7)
O1A C5A W1A 167.3(9)
O2A C6A W1A 168.2(9)
C11A C7A C8A 107.3(10)
C11A C7A C12A 125.9(9)
C8A C7A C12A 126.5(10)
C11A C7A Rh1A 73.1(5)
C8A C7A Rh1A 71.7(5)
C12A C7A Rh1A 125.7(7)
C7A C8A C9A 108.5(10)
C7A C8A C13A 124.8(10)
C9A C8A C13A 126.0(10)
C7A C8A Rh1A 70.6(5)
C9A C8A Rh1A 72.7(5)
C13A C8A Rh1A 130.3(6)
C8A C9A C10A 108.1(9)
C8A C9A C14A 126.6(10)
C10A C9A C14A 125.2(10)
C8A C9A Rh1A 70.0(5)
C10A C9A Rh1A 69.9(5)
C14A C9A Rh1A 127.8(7)
C11A C10A C9A 105.7(9)
C11A C10A C15A 129.3(10)
C9A C10A C15A 124.1(10)
C11A C10A Rh1A 72.3(5)
C9A C10A Rh1A 72.1(5)
C15A C10A Rh1A 128.7(7)
C7A C11A C10A 110.0(9)
C7A C11A C16A 124.2(9)
C10A C11A C16A 125.7(9)
C7A C11A Rh1A 69.6(5)
C10A C11A Rh1A 70.4(5)
C16A C11A Rh1A 129.5(6)
C7A C12A H12B 109.5
C7A C12A H12C 109.5
H12B C12A H12C 109.5
C7A C12A H12D 109.5
H12B C12A H12D 109.5
H12C C12A H12D 109.5
C8A C13A H13B 109.5
C8A C13A H13C 109.5
H13B C13A H13C 109.5
C8A C13A H13D 109.5
H13B C13A H13D 109.5
H13C C13A H13D 109.5
C9A C14A H14B 109.5
C9A C14A H14C 109.5
H14B C14A H14C 109.5
C9A C14A H14D 109.5
H14B C14A H14D 109.5
H14C C14A H14D 109.5
C10A C15A H15B 109.5
C10A C15A H15C 109.5
H15B C15A H15C 109.5
C10A C15A H15D 109.5
H15B C15A H15D 109.5
H15C C15A H15D 109.5
C11A C16A H16B 109.5
C11A C16A H16C 109.5
H16B C16A H16C 109.5
C11A C16A H16D 109.5
H16B C16A H16D 109.5
H16C C16A H16D 109.5
C18A C17A C21A 109.9(10)
C18A C17A C22A 125.9(11)
C21A C17A C22A 123.6(10)
C18A C17A Rh2A 72.6(6)
C21A C17A Rh2A 72.3(6)
C22A C17A Rh2A 129.2(7)
C17A C18A C19A 107.4(9)
C17A C18A C23A 126.2(10)
C19A C18A C23A 125.9(10)
C17A C18A Rh2A 70.3(6)
C19A C18A Rh2A 69.6(5)
C23A C18A Rh2A 131.5(7)
C18A C19A C20A 108.0(9)
C18A C19A C24A 127.9(10)
C20A C19A C24A 123.7(10)
C18A C19A Rh2A 72.7(5)
C20A C19A Rh2A 72.3(5)
C24A C19A Rh2A 126.2(7)
C21A C20A C19A 107.8(9)
C21A C20A C25A 127.3(9)
C19A C20A C25A 124.8(10)
C21A C20A Rh2A 71.4(6)
C19A C20A Rh2A 69.6(5)
C25A C20A Rh2A 126.4(7)
C17A C21A C20A 106.7(9)
C17A C21A C26A 125.5(10)
C20A C21A C26A 127.6(10)
C17A C21A Rh2A 70.1(6)
C20A C21A Rh2A 71.1(6)
C26A C21A Rh2A 127.4(7)
C17A C22A H22B 109.5
C17A C22A H22C 109.5
H22B C22A H22C 109.5
C17A C22A H22D 109.5
H22B C22A H22D 109.5
H22C C22A H22D 109.5
C18A C23A H23A 109.5
C18A C23A H23B 109.5
H23A C23A H23B 109.5
C18A C23A H23C 109.5
H23A C23A H23C 109.5
H23B C23A H23C 109.5
C19A C24A H24A 109.5
C19A C24A H24B 109.5
H24A C24A H24B 109.5
C19A C24A H24C 109.5
H24A C24A H24C 109.5
H24B C24A H24C 109.5
C20A C25A H25A 109.5
C20A C25A H25B 109.5
H25A C25A H25B 109.5
C20A C25A H25C 109.5
H25A C25A H25C 109.5
H25B C25A H25C 109.5
C21A C26A H26A 109.5
C21A C26A H26B 109.5
H26A C26A H26B 109.5
C21A C26A H26C 109.5
H26A C26A H26C 109.5
H26B C26A H26C 109.5
C6B W1B C5B 84.9(4)
C6B W1B Se1B 83.9(3)
C5B W1B Se1B 144.1(3)
C6B W1B Se3B 141.4(3)
C5B W1B Se3B 82.2(3)
Se1B W1B Se3B 125.54(4)
C6B W1B Se4B 78.0(3)
C5B W1B Se4B 117.9(3)
Se1B W1B Se4B 92.77(4)
Se3B W1B Se4B 76.32(4)
C6B W1B Se2B 116.6(3)
C5B W1B Se2B 78.6(3)
Se1B W1B Se2B 76.29(4)
Se3B W1B Se2B 96.26(4)
Se4B W1B Se2B 159.99(3)
C6B W1B Rh2B 86.0(3)
C5B W1B Rh2B 66.1(3)
Se1B W1B Rh2B 146.35(3)
Se3B W1B Rh2B 55.50(3)
Se4B W1B Rh2B 53.69(3)
Se2B W1B Rh2B 136.27(3)
C6B W1B Rh1B 65.4(3)
C5B W1B Rh1B 89.2(3)
Se1B W1B Rh1B 55.21(3)
Se3B W1B Rh1B 149.94(3)
Se4B W1B Rh1B 132.26(4)
Se2B W1B Rh1B 53.73(3)
Rh2B W1B Rh1B 144.16(3)
C7B Rh1B C10B 63.1(3)
C7B Rh1B C11B 37.7(3)
C10B Rh1B C11B 37.4(3)
C7B Rh1B C9B 62.8(4)
C10B Rh1B C9B 37.9(3)
C11B Rh1B C9B 62.6(3)
C7B Rh1B C8B 37.8(3)
C10B Rh1B C8B 62.4(3)
C11B Rh1B C8B 62.4(3)
C9B Rh1B C8B 36.7(3)
C7B Rh1B Se2B 100.6(3)
C10B Rh1B Se2B 163.7(3)
C11B Rh1B Se2B 129.1(3)
C9B Rh1B Se2B 136.0(3)
C8B Rh1B Se2B 104.8(2)
C7B Rh1B Se1B 170.2(3)
C10B Rh1B Se1B 113.9(3)
C11B Rh1B Se1B 144.9(3)
C9B Rh1B Se1B 108.8(3)
C8B Rh1B Se1B 132.4(3)
Se2B Rh1B Se1B 82.02(4)
C7B Rh1B W1B 130.3(3)
C10B Rh1B W1B 129.6(3)
C11B Rh1B W1B 117.5(2)
C9B Rh1B W1B 160.9(3)
C8B Rh1B W1B 162.2(3)
Se2B Rh1B W1B 60.49(3)
Se1B Rh1B W1B 59.18(3)
C17B Rh2B C19B 63.1(4)
C17B Rh2B C20B 62.9(4)
C19B Rh2B C20B 38.8(3)
C17B Rh2B C21B 37.9(3)
C19B Rh2B C21B 63.2(4)
C20B Rh2B C21B 36.9(3)
C17B Rh2B C18B 37.3(3)
C19B Rh2B C18B 37.3(3)
C20B Rh2B C18B 62.9(4)
C21B Rh2B C18B 62.5(4)
C17B Rh2B Se4B 163.1(3)
C19B Rh2B Se4B 101.1(3)
C20B Rh2B Se4B 101.2(3)
C21B Rh2B Se4B 131.3(3)
C18B Rh2B Se4B 132.0(3)
C17B Rh2B Se3B 113.3(3)
C19B Rh2B Se3B 173.9(3)
C20B Rh2B Se3B 135.6(2)
C21B Rh2B Se3B 110.8(2)
C18B Rh2B Se3B 142.4(3)
Se4B Rh2B Se3B 81.86(4)
C17B Rh2B W1B 133.1(3)
C19B Rh2B W1B 126.8(3)
C20B Rh2B W1B 157.3(3)
C21B Rh2B W1B 165.7(3)
C18B Rh2B W1B 117.9(3)
Se4B Rh2B W1B 60.35(3)
Se3B Rh2B W1B 59.28(3)
C1B Se1B Rh1B 102.2(3)
C1B Se1B W1B 105.9(3)
Rh1B Se1B W1B 65.61(4)
C2B Se2B Rh1B 101.5(3)
C2B Se2B W1B 106.6(3)
Rh1B Se2B W1B 65.78(3)
C4B Se3B Rh2B 101.4(3)
C4B Se3B W1B 106.4(3)
Rh2B Se3B W1B 65.21(3)
C3B Se4B Rh2B 102.0(3)
C3B Se4B W1B 107.4(3)
Rh2B Se4B W1B 65.95(4)
C1B B3B B8B 105.1(7)
C1B B3B C2B 56.1(5)
B8B B3B C2B 105.0(7)
C1B B3B B4B 58.2(6)
B8B B3B B4B 61.3(6)
C2B B3B B4B 104.0(7)
C1B B3B B7B 104.1(7)
B8B B3B B7B 60.5(6)
C2B B3B B7B 58.6(5)
B4B B3B B7B 109.2(7)
C1B B3B H3B 125.3
B8B B3B H3B 122.0
C2B B3B H3B 125.2
B4B B3B H3B 121.7
B7B B3B H3B 121.7
C1B B4B B3B 60.3(5)
C1B B4B B9B 104.5(7)
B3B B4B B9B 108.1(8)
C1B B4B B8B 105.0(8)
B3B B4B B8B 59.1(6)
B9B B4B B8B 60.5(6)
C1B B4B B5B 58.2(5)
B3B B4B B5B 109.1(7)
B9B B4B B5B 60.2(6)
B8B B4B B5B 108.6(8)
C1B B4B H4B 124.5
B3B B4B H4B 120.9
B9B B4B H4B 122.4
B8B B4B H4B 122.4
B5B B4B H4B 121.1
C1B B5B B9B 103.9(7)
C1B B5B B6B 59.9(5)
B9B B5B B6B 106.4(8)
C1B B5B B4B 58.2(5)
B9B B5B B4B 59.4(6)
B6B B5B B4B 107.7(7)
C1B B5B B10B 104.1(7)
B9B B5B B10B 59.9(6)
B6B B5B B10B 58.1(6)
B4B B5B B10B 107.0(8)
C1B B5B H5B 124.6
B9B B5B H5B 123.1
B6B B5B H5B 122.0
B4B B5B H5B 121.9
B10B B5B H5B 123.3
C2B B6B C1B 56.9(5)
C2B B6B B10B 106.1(8)
C1B B6B B10B 104.9(8)
C2B B6B B11B 59.4(6)
C1B B6B B11B 105.2(8)
B10B B6B B11B 61.0(6)
C2B B6B B5B 104.7(7)
C1B B6B B5B 57.5(5)
B10B B6B B5B 61.5(6)
B11B B6B B5B 110.1(8)
C2B B6B H6B 124.3
C1B B6B H6B 125.4
B10B B6B H6B 121.8
B11B B6B H6B 120.8
B5B B6B H6B 121.6
C2B B7B B11B 58.7(5)
C2B B7B B12B 104.0(7)
B11B B7B B12B 59.8(6)
C2B B7B B8B 104.3(7)
B11B B7B B8B 108.5(8)
B12B B7B B8B 60.4(6)
C2B B7B B3B 59.7(5)
B11B B7B B3B 108.9(7)
B12B B7B B3B 107.2(8)
B8B B7B B3B 58.6(6)
C2B B7B H7B 124.8
B11B B7B H7B 120.9
B12B B7B H7B 122.9
B8B B7B H7B 122.6
B3B B7B H7B 121.5
B3B B8B B7B 60.9(6)
B3B B8B B4B 59.6(6)
B7B B8B B4B 108.1(7)
B3B B8B B9B 107.7(8)
B7B B8B B9B 108.1(8)
B4B B8B B9B 59.4(6)
B3B B8B B12B 108.5(8)
B7B B8B B12B 59.7(6)
B4B B8B B12B 107.8(8)
B9B B8B B12B 60.4(6)
B3B B8B H8B 121.5
B7B B8B H8B 121.4
B4B B8B H8B 122.2
B9B B8B H8B 121.9
B12B B8B H8B 121.6
B4B B9B B5B 60.4(6)
B4B B9B B8B 60.1(6)
B5B B9B B8B 108.5(7)
B4B B9B B10B 108.4(7)
B5B B9B B10B 60.7(6)
B8B B9B B10B 107.3(8)
B4B B9B B12B 107.8(8)
B5B B9B B12B 107.9(8)
B8B B9B B12B 59.8(6)
B10B B9B B12B 59.0(6)
B4B B9B H9B 121.4
B5B B9B H9B 121.1
B8B B9B H9B 121.8
B10B B9B H9B 122.0
B12B B9B H9B 122.3
B6B B10B B12B 108.0(8)
B6B B10B B11B 60.1(6)
B12B B10B B11B 59.8(6)
B6B B10B B9B 107.8(8)
B12B B10B B9B 60.8(6)
B11B B10B B9B 108.4(8)
B6B B10B B5B 60.3(6)
B12B B10B B5B 108.3(8)
B11B B10B B5B 108.4(7)
B9B B10B B5B 59.4(6)
B6B B10B H10B 121.7
B12B B10B H10B 121.4
B11B B10B H10B 121.6
B9B B10B H10B 121.7
B5B B10B H10B 121.6
C2B B11B B6B 58.4(5)
C2B B11B B12B 104.8(8)
B6B B11B B12B 107.0(8)
C2B B11B B7B 59.4(6)
B6B B11B B7B 108.2(8)
B12B B11B B7B 60.1(6)
C2B B11B B10B 103.7(8)
B6B B11B B10B 58.9(6)
B12B B11B B10B 59.7(6)
B7B B11B B10B 107.7(8)
C2B B11B H11B 124.8
B6B B11B H11B 122.1
B12B B11B H11B 122.6
B7B B11B H11B 121.0
B10B B11B H11B 123.2
B10B B12B B11B 60.5(6)
B10B B12B B7B 108.4(7)
B11B B12B B7B 60.1(6)
B10B B12B B8B 108.3(9)
B11B B12B B8B 108.3(8)
B7B B12B B8B 59.9(6)
B10B B12B B9B 60.3(6)
B11B B12B B9B 108.5(8)
B7B B12B B9B 107.7(8)
B8B B12B B9B 59.8(6)
B10B B12B H12E 121.2
B11B B12B H12E 121.3
B7B B12B H12E 121.8
B8B B12B H12E 121.8
B9B B12B H12E 121.8
C3B B13B C4B 58.2(6)
C3B B13B B18B 107.6(9)
C4B B13B B18B 105.6(8)
C3B B13B B17B 107.7(9)
C4B B13B B17B 59.5(6)
B18B B13B B17B 60.1(6)
C3B B13B B14B 59.3(6)
C4B B13B B14B 106.4(8)
B18B B13B B14B 62.5(7)
B17B B13B B14B 111.2(9)
C3B B13B H13E 122.8
C4B B13B H13E 124.2
B18B B13B H13E 121.7
B17B B13B H13E 120.5
B14B B13B H13E 120.2
C3B B14B B13B 57.5(6)
C3B B14B B19B 105.1(9)
B13B B14B B19B 106.6(9)
C3B B14B B15B 59.7(6)
B13B B14B B15B 107.3(9)
B19B B14B B15B 60.2(7)
C3B B14B B18B 102.7(8)
B13B B14B B18B 58.0(6)
B19B B14B B18B 60.3(7)
B15B B14B B18B 107.8(9)
C3B B14B H14E 125.1
B13B B14B H14E 123.1
B19B B14B H14E 122.1
B15B B14B H14E 121.0
B18B B14B H14E 123.5
C3B B15B B16B 60.8(6)
C3B B15B B14B 58.0(6)
B16B B15B B14B 109.1(9)
C3B B15B B19B 103.6(9)
B16B B15B B19B 106.6(9)
B14B B15B B19B 59.8(7)
C3B B15B B20B 103.8(9)
B16B B15B B20B 58.1(7)
B14B B15B B20B 107.1(9)
B19B B15B B20B 59.3(7)
C3B B15B H15E 124.7
B16B B15B H15E 121.2
B14B B15B H15E 121.3
B19B B15B H15E 123.4
B20B B15B H15E 123.7
B20B B16B C4B 104.8(8)
B20B B16B B15B 62.4(7)
C4B B16B B15B 105.1(8)
B20B B16B C3B 105.5(8)
C4B B16B C3B 56.1(5)
B15B B16B C3B 58.8(6)
B20B B16B B21B 61.5(7)
C4B B16B B21B 57.8(6)
B15B B16B B21B 111.6(9)
C3B B16B B21B 104.1(8)
B20B B16B H16E 121.6
C4B B16B H16E 125.6
B15B B16B H16E 120.0
C3B B16B H16E 125.4
B21B B16B H16E 121.1
C4B B17B B18B 104.6(8)
C4B B17B B13B 59.1(6)
B18B B17B B13B 59.2(7)
C4B B17B B22B 103.1(8)
B18B B17B B22B 59.5(7)
B13B B17B B22B 105.8(9)
C4B B17B B21B 57.1(6)
B18B B17B B21B 107.9(9)
B13B B17B B21B 106.5(8)
B22B B17B B21B 60.2(7)
C4B B17B H17B 125.3
B18B B17B H17B 122.3
B13B B17B H17B 122.6
B22B B17B H17B 123.5
B21B B17B H17B 122.0
B13B B18B B17B 60.8(6)
B13B B18B B22B 108.7(9)
B17B B18B B22B 61.7(7)
B13B B18B B19B 106.4(9)
B17B B18B B19B 109.7(9)
B22B B18B B19B 60.3(7)
B13B B18B B14B 59.5(6)
B17B B18B B14B 109.3(8)
B22B B18B B14B 107.8(9)
B19B B18B B14B 58.6(7)
B13B B18B H18B 122.2
B17B B18B H18B 119.7
B22B B18B H18B 121.0
B19B B18B H18B 122.3
B14B B18B H18B 122.2
B14B B19B B20B 108.7(9)
B14B B19B B15B 59.9(7)
B20B B19B B15B 61.2(7)
B14B B19B B22B 108.5(9)
B20B B19B B22B 59.1(7)
B15B B19B B22B 108.6(9)
B14B B19B B18B 61.1(7)
B20B B19B B18B 106.2(9)
B15B B19B B18B 108.2(9)
B22B B19B B18B 58.8(7)
B14B B19B H19B 120.8
B20B B19B H19B 122.1
B15B B19B H19B 121.0
B22B B19B H19B 122.1
B18B B19B H19B 122.5
B16B B20B B22B 109.5(9)
B16B B20B B19B 108.0(9)
B22B B20B B19B 61.0(7)
B16B B20B B21B 60.4(6)
B22B B20B B21B 61.5(7)
B19B B20B B21B 110.0(9)
B16B B20B B15B 59.5(6)
B22B B20B B15B 108.7(10)
B19B B20B B15B 59.5(7)
B21B B20B B15B 108.5(8)
B16B B20B H20B 121.6
B22B B20B H20B 120.3
B19B B20B H20B 121.2
B21B B20B H20B 120.5
B15B B20B H20B 122.2
C4B B21B B16B 60.1(6)
C4B B21B B20B 103.9(9)
B16B B21B B20B 58.1(7)
C4B B21B B22B 103.7(9)
B16B B21B B22B 105.1(9)
B20B B21B B22B 58.3(7)
C4B B21B B17B 58.8(6)
B16B B21B B17B 108.1(8)
B20B B21B B17B 106.1(9)
B22B B21B B17B 59.4(7)
C4B B21B H21B 124.2
B16B B21B H21B 122.1
B20B B21B H21B 124.1
B22B B21B H21B 124.1
B17B B21B H21B 121.7
B20B B22B B18B 108.6(10)
B20B B22B B19B 59.9(7)
B18B B22B B19B 60.9(8)
B20B B22B B17B 108.5(8)
B18B B22B B17B 58.9(7)
B19B B22B B17B 108.0(9)
B20B B22B B21B 60.2(7)
B18B B22B B21B 107.6(9)
B19B B22B B21B 108.1(9)
B17B B22B B21B 60.4(7)
B20B B22B H22E 121.3
B18B B22B H22E 121.8
B19B B22B H22E 121.5
B17B B22B H22E 121.9
B21B B22B H22E 121.7
C2B C1B B5B 111.8(7)
C2B C1B B4B 111.8(7)
B5B C1B B4B 63.6(6)
C2B C1B B3B 62.6(5)
B5B C1B B3B 114.6(7)
B4B C1B B3B 61.5(6)
C2B C1B B6B 60.4(5)
B5B C1B B6B 62.7(5)
B4B C1B B6B 114.3(7)
B3B C1B B6B 113.6(7)
C2B C1B Se1B 113.7(5)
B5B C1B Se1B 125.0(6)
B4B C1B Se1B 121.7(6)
B3B C1B Se1B 112.8(5)
B6B C1B Se1B 119.0(6)
C1B C2B B6B 62.7(6)
C1B C2B B11B 111.9(7)
B6B C2B B11B 62.2(6)
C1B C2B B7B 110.7(7)
B6B C2B B7B 113.3(7)
B11B C2B B7B 62.0(6)
C1B C2B B3B 61.3(6)
B6B C2B B3B 114.5(7)
B11B C2B B3B 113.2(7)
B7B C2B B3B 61.6(5)
C1B C2B Se2B 113.9(5)
B6B C2B Se2B 113.6(6)
B11B C2B Se2B 122.7(6)
B7B C2B Se2B 125.8(6)
B3B C2B Se2B 118.1(5)
C4B C3B B13B 62.6(6)
C4B C3B B14B 113.0(7)
B13B C3B B14B 63.3(6)
C4B C3B B15B 110.6(8)
B13B C3B B15B 114.1(8)
B14B C3B B15B 62.3(6)
C4B C3B B16B 61.2(6)
B13B C3B B16B 113.6(8)
B14B C3B B16B 112.3(8)
B15B C3B B16B 60.4(6)
C4B C3B Se4B 113.6(6)
B13B C3B Se4B 115.7(7)
B14B C3B Se4B 123.6(7)
B15B C3B Se4B 124.1(7)
B16B C3B Se4B 117.0(6)
C3B C4B B21B 113.0(8)
C3B C4B B13B 59.2(6)
B21B C4B B13B 114.2(8)
C3B C4B B17B 110.1(7)
B21B C4B B17B 64.2(7)
B13B C4B B17B 61.5(6)
C3B C4B B16B 62.7(6)
B21B C4B B16B 62.1(6)
B13B C4B B16B 112.1(8)
B17B C4B B16B 114.0(7)
C3B C4B Se3B 113.7(6)
B21B C4B Se3B 121.1(7)
B13B C4B Se3B 119.6(6)
B17B C4B Se3B 125.8(7)
B16B C4B Se3B 113.5(6)
O1B C5B W1B 167.8(8)
O2B C6B W1B 166.7(8)
C11B C7B C8B 107.7(9)
C11B C7B C12B 126.9(9)
C8B C7B C12B 125.0(9)
C11B C7B Rh1B 72.3(5)
C8B C7B Rh1B 72.9(5)
C12B C7B Rh1B 126.3(7)
C9B C8B C7B 108.3(9)
C9B C8B C13B 126.1(10)
C7B C8B C13B 125.2(9)
C9B C8B Rh1B 71.3(5)
C7B C8B Rh1B 69.3(5)
C13B C8B Rh1B 130.7(6)
C8B C9B C10B 108.1(9)
C8B C9B C14B 126.6(9)
C10B C9B C14B 124.9(9)
C8B C9B Rh1B 72.0(6)
C10B C9B Rh1B 70.3(5)
C14B C9B Rh1B 129.1(7)
C11B C10B C9B 107.7(9)
C11B C10B C15B 126.9(9)
C9B C10B C15B 124.6(9)
C11B C10B Rh1B 71.7(5)
C9B C10B Rh1B 71.8(5)
C15B C10B Rh1B 130.1(7)
C10B C11B C7B 108.2(8)
C10B C11B C16B 127.9(9)
C7B C11B C16B 123.7(9)
C10B C11B Rh1B 70.9(5)
C7B C11B Rh1B 70.0(5)
C16B C11B Rh1B 129.6(6)
C7B C12B H12F 109.5
C7B C12B H12G 109.5
H12F C12B H12G 109.5
C7B C12B H12H 109.5
H12F C12B H12H 109.5
H12G C12B H12H 109.5
C8B C13B H13F 109.5
C8B C13B H13G 109.5
H13F C13B H13G 109.5
C8B C13B H13H 109.5
H13F C13B H13H 109.5
H13G C13B H13H 109.5
C9B C14B H14F 109.5
C9B C14B H14G 109.5
H14F C14B H14G 109.5
C9B C14B H14H 109.5
H14F C14B H14H 109.5
H14G C14B H14H 109.5
C10B C15B H15F 109.5
C10B C15B H15G 109.5
H15F C15B H15G 109.5
C10B C15B H15H 109.5
H15F C15B H15H 109.5
H15G C15B H15H 109.5
C11B C16B H16F 109.5
C11B C16B H16G 109.5
H16F C16B H16G 109.5
C11B C16B H16H 109.5
H16F C16B H16H 109.5
H16G C16B H16H 109.5
C18B C17B C21B 108.4(9)
C18B C17B C22B 127.0(10)
C21B C17B C22B 124.1(10)
C18B C17B Rh2B 73.0(6)
C21B C17B Rh2B 72.0(6)
C22B C17B Rh2B 127.8(7)
C17B C18B C19B 108.2(9)
C17B C18B C23B 127.4(11)
C19B C18B C23B 124.0(10)
C17B C18B Rh2B 69.7(6)
C19B C18B Rh2B 69.8(6)
C23B C18B Rh2B 131.6(7)
C18B C19B C20B 107.4(9)
C18B C19B C24B 128.7(10)
C20B C19B C24B 123.4(10)
C18B C19B Rh2B 72.9(6)
C20B C19B Rh2B 71.2(5)
C24B C19B Rh2B 127.6(7)
C21B C20B C19B 107.7(9)
C21B C20B C25B 129.2(10)
C19B C20B C25B 123.0(10)
C21B C20B Rh2B 71.9(6)
C19B C20B Rh2B 70.1(5)
C25B C20B Rh2B 125.6(7)
C20B C21B C17B 108.2(9)
C20B C21B C26B 126.5(10)
C17B C21B C26B 125.1(9)
C20B C21B Rh2B 71.2(6)
C17B C21B Rh2B 70.0(6)
C26B C21B Rh2B 128.7(7)
C17B C22B H22F 109.5
C17B C22B H22G 109.5
H22F C22B H22G 109.5
C17B C22B H22H 109.5
H22F C22B H22H 109.5
H22G C22B H22H 109.5
C18B C23B H23D 109.5
C18B C23B H23E 109.5
H23D C23B H23E 109.5
C18B C23B H23F 109.5
H23D C23B H23F 109.5
H23E C23B H23F 109.5
C19B C24B H24D 109.5
C19B C24B H24E 109.5
H24D C24B H24E 109.5
C19B C24B H24F 109.5
H24D C24B H24F 109.5
H24E C24B H24F 109.5
C20B C25B H25D 109.5
C20B C25B H25E 109.5
H25D C25B H25E 109.5
C20B C25B H25F 109.5
H25D C25B H25F 109.5
H25E C25B H25F 109.5
C21B C26B H26D 109.5
C21B C26B H26E 109.5
H26D C26B H26E 109.5
C21B C26B H26F 109.5
H26D C26B H26F 109.5
H26E C26B H26F 109.5

loop_
_geom_bond_atom_site_label_1
_geom_bond_atom_site_label_2
_geom_bond_distance
W1A C6A 1.992(11)
W1A C5A 2.001(11)
W1A Se4A 2.6078(12)
W1A Se1A 2.6119(12)
W1A Se3A 2.6204(11)
W1A Se2A 2.6310(12)
W1A Rh2A 2.7517(12)
W1A Rh1A 2.7607(12)
Rh1A C7A 2.176(9)
Rh1A C8A 2.190(9)
Rh1A C10A 2.197(9)
Rh1A C11A 2.222(9)
Rh1A C9A 2.226(9)
Rh1A Se2A 2.4497(13)
Rh1A Se1A 2.5054(13)
Rh2A C19A 2.189(9)
Rh2A C17A 2.200(10)
Rh2A C20A 2.226(9)
Rh2A C21A 2.229(10)
Rh2A C18A 2.230(9)
Rh2A Se4A 2.4349(14)
Rh2A Se3A 2.5115(13)
Se1A C1A 1.985(9)
Se2A C2A 1.990(8)
Se3A C4A 1.998(9)
Se4A C3A 1.978(9)
O1A C5A 1.144(11)
O2A C6A 1.149(11)
B3A C1A 1.708(13)
B3A B11A 1.718(14)
B3A C2A 1.734(13)
B3A B6A 1.752(15)
B3A B7A 1.786(15)
B3A H3A 1.1000
B4A C2A 1.714(12)
B4A B9A 1.735(14)
B4A C1A 1.748(13)
B4A B8A 1.774(15)
B4A B5A 1.780(14)
B4A H4A 1.1000
B5A C1A 1.715(12)
B5A B9A 1.759(15)
B5A B6A 1.785(15)
B5A B10A 1.797(15)
B5A H5A 1.1000
B6A C1A 1.710(13)
B6A B11A 1.761(16)
B6A B10A 1.777(14)
B6A H6A 1.1000
B7A C2A 1.714(13)
B7A B12A 1.754(14)
B7A B8A 1.766(15)
B7A B11A 1.799(15)
B7A H7A 1.1000
B8A C2A 1.713(13)
B8A B12A 1.742(15)
B8A B9A 1.801(15)
B8A H8A 1.1000
B9A B10A 1.760(15)
B9A B12A 1.793(15)
B9A H9A 1.1000
B10A B12A 1.759(15)
B10A B11A 1.762(15)
B10A H10A 1.1000
B11A B12A 1.777(15)
B11A H11A 1.1000
B12A H12A 1.1000
B13A C3A 1.676(14)
B13A C4A 1.702(14)
B13A B18A 1.744(15)
B13A B17A 1.746(16)
B13A B14A 1.768(16)
B13A H13A 1.1000
B14A C3A 1.679(14)
B14A B15A 1.743(17)
B14A B19A 1.760(17)
B14A B18A 1.773(17)
B14A H14A 1.1000
B15A C3A 1.689(14)
B15A B20A 1.783(17)
B15A B16A 1.789(16)
B15A B19A 1.795(17)
B15A H15A 1.1000
B16A C4A 1.664(14)
B16A B21A 1.730(16)
B16A B20A 1.738(16)
B16A C3A 1.749(14)
B16A H16A 1.1000
B17A C4A 1.701(14)
B17A B21A 1.743(17)
B17A B22A 1.752(17)
B17A B18A 1.762(17)
B17A H17A 1.1000
B18A B22A 1.730(19)
B18A B19A 1.733(18)
B18A H18A 1.1000
B19A B22A 1.748(18)
B19A B20A 1.796(18)
B19A H19A 1.1000
B20A B22A 1.750(19)
B20A B21A 1.758(17)
B20A H20A 1.1000
B21A C4A 1.712(14)
B21A B22A 1.767(18)
B21A H21A 1.1000
B22A H22A 1.1000
C1A C2A 1.618(12)
C3A C4A 1.600(11)
C7A C11A 1.407(12)
C7A C8A 1.411(12)
C7A C12A 1.505(13)
C8A C9A 1.413(13)
C8A C13A 1.518(12)
C9A C10A 1.442(12)
C9A C14A 1.487(11)
C10A C11A 1.414(12)
C10A C15A 1.477(12)
C11A C16A 1.524(11)
C12A H12B 0.9600
C12A H12C 0.9600
C12A H12D 0.9600
C13A H13B 0.9600
C13A H13C 0.9600
C13A H13D 0.9600
C14A H14B 0.9600
C14A H14C 0.9600
C14A H14D 0.9600
C15A H15B 0.9600
C15A H15C 0.9600
C15A H15D 0.9600
C16A H16B 0.9600
C16A H16C 0.9600
C16A H16D 0.9600
C17A C18A 1.407(13)
C17A C21A 1.429(13)
C17A C22A 1.521(13)
C18A C19A 1.425(13)
C18A C23A 1.494(12)
C19A C20A 1.442(12)
C19A C24A 1.502(12)
C20A C21A 1.430(13)
C20A C25A 1.491(12)
C21A C26A 1.496(12)
C22A H22B 0.9600
C22A H22C 0.9600
C22A H22D 0.9600
C23A H23A 0.9600
C23A H23B 0.9600
C23A H23C 0.9600
C24A H24A 0.9600
C24A H24B 0.9600
C24A H24C 0.9600
C25A H25A 0.9600
C25A H25B 0.9600
C25A H25C 0.9600
C26A H26A 0.9600
C26A H26B 0.9600
C26A H26C 0.9600
W1B C6B 1.986(10)
W1B C5B 1.993(10)
W1B Se1B 2.6088(11)
W1B Se3B 2.6136(12)
W1B Se4B 2.6266(13)
W1B Se2B 2.6401(12)
W1B Rh2B 2.7600(12)
W1B Rh1B 2.7666(12)
Rh1B C7B 2.183(9)
Rh1B C10B 2.202(9)
Rh1B C11B 2.212(8)
Rh1B C9B 2.221(9)
Rh1B C8B 2.229(10)
Rh1B Se2B 2.4458(13)
Rh1B Se1B 2.4946(13)
Rh2B C17B 2.193(9)
Rh2B C19B 2.195(10)
Rh2B C20B 2.210(9)
Rh2B C21B 2.220(10)
Rh2B C18B 2.235(10)
Rh2B Se4B 2.4355(14)
Rh2B Se3B 2.5054(13)
Se1B C1B 1.986(8)
Se2B C2B 1.990(8)
Se3B C4B 1.996(9)
Se4B C3B 1.987(9)
O1B C5B 1.151(10)
O2B C6B 1.152(10)
B3B C1B 1.726(13)
B3B B8B 1.738(13)
B3B C2B 1.746(13)
B3B B4B 1.747(14)
B3B B7B 1.779(14)
B3B H3B 1.1000
B4B C1B 1.689(12)
B4B B9B 1.764(14)
B4B B8B 1.777(16)
B4B B5B 1.781(14)
B4B H4B 1.1000
B5B C1B 1.689(12)
B5B B9B 1.777(15)
B5B B6B 1.779(14)
B5B B10B 1.800(15)
B5B H5B 1.1000
B6B C2B 1.696(13)
B6B C1B 1.732(13)
B6B B10B 1.739(14)
B6B B11B 1.760(15)
B6B H6B 1.1000
B7B C2B 1.727(12)
B7B B11B 1.771(15)
B7B B12B 1.771(14)
B7B B8B 1.773(15)
B7B H7B 1.1000
B8B B9B 1.783(15)
B8B B12B 1.783(16)
B8B H8B 1.1000
B9B B10B 1.786(15)
B9B B12B 1.795(16)
B9B H9B 1.1000
B10B B12B 1.762(16)
B10B B11B 1.777(15)
B10B H10B 1.1000
B11B C2B 1.713(13)
B11B B12B 1.764(15)
B11B H11B 1.1000
B12B H12E 1.1000
B13B C3B 1.655(13)
B13B C4B 1.711(14)
B13B B18B 1.725(15)
B13B B17B 1.752(15)
B13B B14B 1.753(15)
B13B H13E 1.1000
B14B C3B 1.687(13)
B14B B19B 1.759(17)
B14B B15B 1.760(17)
B14B B18B 1.804(17)
B14B H14E 1.1000
B15B C3B 1.717(14)
B15B B16B 1.746(16)
B15B B19B 1.765(17)
B15B B20B 1.795(17)
B15B H15E 1.1000
B16B B20B 1.720(15)
B16B C4B 1.728(14)
B16B C3B 1.752(14)
B16B B21B 1.762(16)
B16B H16E 1.1000
B17B C4B 1.718(13)
B17B B18B 1.740(16)
B17B B22B 1.789(16)
B17B B21B 1.809(17)
B17B H17B 1.1000
B18B B22B 1.751(17)
B18B B19B 1.790(17)
B18B H18B 1.1000
B19B B20B 1.761(18)
B19B B22B 1.780(18)
B19B H19B 1.1000
B20B B22B 1.747(16)
B20B B21B 1.781(18)
B20B H20B 1.1000
B21B C4B 1.687(13)
B21B B22B 1.805(17)
B21B H21B 1.1000
B22B H22E 1.1000
C1B C2B 1.633(12)
C3B C4B 1.638(12)
C7B C11B 1.420(11)
C7B C8B 1.431(12)
C7B C12B 1.490(12)
C8B C9B 1.401(12)
C8B C13B 1.485(11)
C9B C10B 1.437(11)
C9B C14B 1.492(11)
C10B C11B 1.415(12)
C10B C15B 1.495(12)
C11B C16B 1.514(11)
C12B H12F 0.9600
C12B H12G 0.9600
C12B H12H 0.9600
C13B H13F 0.9600
C13B H13G 0.9600
C13B H13H 0.9600
C14B H14F 0.9600
C14B H14G 0.9600
C14B H14H 0.9600
C15B H15F 0.9600
C15B H15G 0.9600
C15B H15H 0.9600
C16B H16F 0.9600
C16B H16G 0.9600
C16B H16H 0.9600
C17B C18B 1.415(13)
C17B C21B 1.435(13)
C17B C22B 1.494(12)
C18B C19B 1.417(14)
C18B C23B 1.468(13)
C19B C20B 1.461(12)
C19B C24B 1.518(13)
C20B C21B 1.403(13)
C20B C25B 1.520(12)
C21B C26B 1.511(12)
C22B H22F 0.9600
C22B H22G 0.9600
C22B H22H 0.9600
C23B H23D 0.9600
C23B H23E 0.9600
C23B H23F 0.9600
C24B H24D 0.9600
C24B H24E 0.9600
C24B H24F 0.9600
C25B H25D 0.9600
C25B H25E 0.9600
C25B H25F 0.9600
C26B H26D 0.9600
C26B H26E 0.9600
C26B H26F 0.9600

_cod_duplicate_entry 4076106
